data_4024513
loop_
_publ_author_name
'Roman A. Valiulin'
'Donald G. Dressen'
'Jennifer R. Riggs'
'Faven M. Habte'
'Andrei G. Kutateladze'

_publ_section_title
;
Effect of Intramolecular Patern\`o-B\"uchi Reaction on the Thermodynamics
and Kinetics of Nearly Degenerate [3,3]-Sigmatropic Shift in Fluxional
Polycycles
;
_journal_name_full 'Journal of Organic Chemistry'
_journal_page_first 3484
_journal_page_last 3490
_journal_paper_doi 10.1021/jo9003822
_journal_volume 74
_journal_year 2009
_chemical_formula_sum 'C32 H28 O2'
_chemical_formula_weight 444.54
_chemical_name_systematic
; 
 ? 
;
_space_group_IT_number 2
_symmetry_cell_setting triclinic
_symmetry_space_group_name_Hall '-P 1'
_symmetry_space_group_name_H-M 'P -1'
_atom_sites_solution_hydrogens geom
_atom_sites_solution_primary direct
_atom_sites_solution_secondary difmap
_audit_creation_method SHELXL-97
_cell_angle_alpha 106.6850(10)
_cell_angle_beta 91.7060(10)
_cell_angle_gamma 91.060(2)
_cell_formula_units_Z 2
_cell_length_a 6.7012(4)
_cell_length_b 10.9484(6)
_cell_length_c 16.1361(9)
_cell_measurement_reflns_used 10186
_cell_measurement_temperature 223(2)
_cell_measurement_theta_max 27.5
_cell_measurement_theta_min 3.0
_cell_volume 1133.07(11)
_computing_structure_refinement 'SHELXL-97 (Sheldrick, 1997)'
_computing_structure_solution 'SHELXS-97 (Sheldrick, 1990)'
_diffrn_ambient_temperature 223(2)
_diffrn_measured_fraction_theta_full 0.993
_diffrn_measured_fraction_theta_max 0.993
_diffrn_measurement_device_type 'Rigaku SCXmini'
_diffrn_radiation_monochromator graphite
_diffrn_radiation_source 'fine-focus sealed tube'
_diffrn_radiation_type MoK\a
_diffrn_radiation_wavelength 0.71075
_diffrn_reflns_av_R_equivalents 0.0225
_diffrn_reflns_av_sigmaI/netI 0.0291
_diffrn_reflns_limit_h_max 8
_diffrn_reflns_limit_h_min -8
_diffrn_reflns_limit_k_max 14
_diffrn_reflns_limit_k_min -14
_diffrn_reflns_limit_l_max 20
_diffrn_reflns_limit_l_min -20
_diffrn_reflns_number 11912
_diffrn_reflns_theta_full 27.47
_diffrn_reflns_theta_max 27.47
_diffrn_reflns_theta_min 3.04
_exptl_absorpt_coefficient_mu 0.080
_exptl_absorpt_correction_T_max 0.9921
_exptl_absorpt_correction_T_min 0.9689
_exptl_absorpt_correction_type multi-scan
_exptl_crystal_colour colourless
_exptl_crystal_density_diffrn 1.303
_exptl_crystal_density_method 'not measured'
_exptl_crystal_description prism
_exptl_crystal_F_000 472
_exptl_crystal_size_max 0.40
_exptl_crystal_size_mid 0.15
_exptl_crystal_size_min 0.10
_refine_diff_density_max 0.272
_refine_diff_density_min -0.293
_refine_diff_density_rms 0.039
_refine_ls_extinction_coef 0.0086(17)
_refine_ls_extinction_expression Fc^*^=kFc[1+0.001xFc^2^\l^3^/sin(2\q)]^-1/4^
_refine_ls_extinction_method SHELXL
_refine_ls_goodness_of_fit_ref 1.016
_refine_ls_matrix_type full
_refine_ls_number_parameters 308
_refine_ls_number_reflns 5162
_refine_ls_number_restraints 0
_refine_ls_restrained_S_all 1.016
_refine_ls_R_factor_all 0.0677
_refine_ls_R_factor_gt 0.0504
_refine_ls_shift/su_max 0.000
_refine_ls_shift/su_mean 0.000
_refine_ls_structure_factor_coef Fsqd
_refine_ls_weighting_details 'calc w=1/[\s^2^(Fo^2^)+(0.0477P)^2^+0.5157P] where P=(Fo^2^+2Fc^2^)/3'
_refine_ls_weighting_scheme calc
_refine_ls_wR_factor_gt 0.1138
_refine_ls_wR_factor_ref 0.1251
_reflns_number_gt 4003
_reflns_number_total 5162
_reflns_threshold_expression >2sigma(I)
_cod_data_source_file jo9003822_si_002.cif
_cod_data_source_block shelxl
_cod_database_code 4024513

loop_
_symmetry_equiv_pos_as_xyz
'x, y, z'
'-x, -y, -z'

loop_
_atom_site_label
_atom_site_type_symbol
_atom_site_fract_x
_atom_site_fract_y
_atom_site_fract_z
_atom_site_U_iso_or_equiv
_atom_site_adp_type
_atom_site_occupancy
_atom_site_symmetry_multiplicity
_atom_site_calc_flag
_atom_site_refinement_flags
_atom_site_disorder_assembly
_atom_site_disorder_group
O1 O 0.26248(19) 0.58185(11) 0.49252(7) 0.0396(3) Uani 1 1 d . . .
O2 O 0.00574(18) 0.93045(12) 0.75688(9) 0.0479(3) Uani 1 1 d . . .
C1 C 0.3011(3) 0.99898(14) 0.84180(10) 0.0342(4) Uani 1 1 d . . .
C2 C 0.1988(3) 1.04261(17) 0.91829(12) 0.0451(4) Uani 1 1 d . . .
H2 H 0.0637 1.0187 0.9197 0.054 Uiso 1 1 calc R . .
C3 C 0.2946(4) 1.12075(18) 0.99209(12) 0.0547(5) Uani 1 1 d . . .
H3 H 0.2258 1.1474 1.0438 0.066 Uiso 1 1 calc R . .
C4 C 0.4898(4) 1.15956(18) 0.99009(13) 0.0591(6) Uani 1 1 d . . .
H4 H 0.5528 1.2152 1.0399 0.071 Uiso 1 1 calc R . .
C5 C 0.5939(3) 1.11698(19) 0.91506(14) 0.0549(5) Uani 1 1 d . . .
H5 H 0.7278 1.1434 0.9140 0.066 Uiso 1 1 calc R . .
C6 C 0.5010(3) 1.03503(17) 0.84095(12) 0.0432(4) Uani 1 1 d . . .
H6 H 0.5732 1.0042 0.7905 0.052 Uiso 1 1 calc R . .
C7 C 0.1863(2) 0.92090(15) 0.76258(10) 0.0327(3) Uani 1 1 d . . .
C8 C 0.4785(3) 0.76921(15) 0.50080(11) 0.0352(4) Uani 1 1 d . . .
C9 C 0.6563(3) 0.8282(2) 0.53477(16) 0.0654(7) Uani 1 1 d . . .
H9 H 0.6990 0.8297 0.5911 0.078 Uiso 1 1 calc R . .
C10 C 0.7743(3) 0.8859(3) 0.4866(2) 0.0871(10) Uani 1 1 d . . .
H10 H 0.8948 0.9278 0.5112 0.105 Uiso 1 1 calc R . .
C11 C 0.7174(3) 0.8826(2) 0.40387(16) 0.0618(6) Uani 1 1 d . . .
H11 H 0.7991 0.9202 0.3711 0.074 Uiso 1 1 calc R . .
C12 C 0.5426(5) 0.8246(3) 0.37017(15) 0.0800(8) Uani 1 1 d . . .
H12 H 0.5015 0.8221 0.3135 0.096 Uiso 1 1 calc R . .
C13 C 0.4225(4) 0.7684(2) 0.41827(14) 0.0705(7) Uani 1 1 d . . .
H13 H 0.3002 0.7290 0.3938 0.085 Uiso 1 1 calc R . .
C14 C 0.3515(2) 0.70079(15) 0.54875(10) 0.0326(3) Uani 1 1 d . . .
C15 C 0.1794(2) 0.76700(14) 0.60714(10) 0.0296(3) Uani 1 1 d . . .
H15 H 0.0942 0.8220 0.5827 0.036 Uiso 1 1 calc R . .
C16 C 0.3002(2) 0.83559(14) 0.68992(10) 0.0289(3) Uani 1 1 d . . .
H16 H 0.4050 0.8889 0.6741 0.035 Uiso 1 1 calc R . .
C17 C 0.4046(2) 0.71836(14) 0.70836(10) 0.0286(3) Uani 1 1 d . . .
H17 H 0.5348 0.7421 0.7401 0.034 Uiso 1 1 calc R . .
C18 C 0.4268(2) 0.63128(14) 0.61492(10) 0.0318(3) Uani 1 1 d . . .
H18 H 0.5553 0.5877 0.6026 0.038 Uiso 1 1 calc R . .
C19 C 0.2358(3) 0.55109(15) 0.57388(10) 0.0344(4) Uani 1 1 d . . .
H19 H 0.2256 0.4605 0.5731 0.041 Uiso 1 1 calc R . .
C20 C 0.0730(2) 0.64179(15) 0.61672(10) 0.0311(3) Uani 1 1 d . . .
H20 H -0.0549 0.6226 0.5826 0.037 Uiso 1 1 calc R . .
C21 C 0.0481(2) 0.63750(14) 0.70960(10) 0.0289(3) Uani 1 1 d . . .
H21 H -0.0560 0.6944 0.7404 0.035 Uiso 1 1 calc R . .
C22 C 0.2555(2) 0.66053(14) 0.75803(10) 0.0292(3) Uani 1 1 d . . .
H22 H 0.2455 0.7149 0.8184 0.035 Uiso 1 1 calc R . .
C23 C 0.2592(2) 0.51638(15) 0.75345(10) 0.0322(3) Uani 1 1 d . . .
H23 H 0.3429 0.4720 0.7050 0.039 Uiso 1 1 calc R . .
C24 C 0.0356(2) 0.50122(15) 0.72051(10) 0.0315(3) Uani 1 1 d . . .
H24 H 0.0200 0.4362 0.6635 0.038 Uiso 1 1 calc R . .
C25 C -0.1218(2) 0.48007(15) 0.78181(11) 0.0350(4) Uani 1 1 d . . .
H25 H -0.2545 0.4859 0.7548 0.042 Uiso 1 1 calc R . .
C26 C -0.1094(3) 0.34829(17) 0.79339(12) 0.0441(4) Uani 1 1 d . . .
H26 H -0.2200 0.2920 0.7746 0.053 Uiso 1 1 calc R . .
C27 C 0.0471(3) 0.30700(18) 0.82832(13) 0.0477(5) Uani 1 1 d . . .
H27 H 0.0394 0.2217 0.8295 0.057 Uiso 1 1 calc R . .
C28 C 0.2317(3) 0.37926(19) 0.86550(14) 0.0499(5) Uani 1 1 d . . .
H28 H 0.3280 0.3299 0.8897 0.060 Uiso 1 1 calc R . .
C29 C 0.3284(3) 0.48225(18) 0.83369(12) 0.0424(4) Uani 1 1 d . . .
H29 H 0.4757 0.4856 0.8415 0.051 Uiso 1 1 calc R . .
C30 C 0.2250(3) 0.52310(19) 0.91853(12) 0.0467(4) Uani 1 1 d . . .
H30 H 0.3167 0.5479 0.9702 0.056 Uiso 1 1 calc R . .
C31 C 0.0364(3) 0.59020(17) 0.92921(11) 0.0439(4) Uani 1 1 d . . .
H31 H 0.0194 0.6506 0.9830 0.053 Uiso 1 1 calc R . .
C32 C -0.1137(3) 0.57490(16) 0.87083(11) 0.0402(4) Uani 1 1 d . . .
H32 H -0.2239 0.6275 0.8863 0.048 Uiso 1 1 calc R . .

loop_
_atom_site_aniso_label
_atom_site_aniso_U_11
_atom_site_aniso_U_22
_atom_site_aniso_U_33
_atom_site_aniso_U_23
_atom_site_aniso_U_13
_atom_site_aniso_U_12
O1 0.0567(8) 0.0320(6) 0.0278(6) 0.0048(5) 0.0085(5) -0.0058(5)
O2 0.0358(7) 0.0452(7) 0.0545(8) 0.0007(6) 0.0037(6) 0.0075(5)
C1 0.0441(9) 0.0237(7) 0.0335(8) 0.0059(6) 0.0005(7) 0.0035(6)
C2 0.0590(12) 0.0337(9) 0.0413(10) 0.0075(7) 0.0068(8) 0.0103(8)
C3 0.0875(16) 0.0379(10) 0.0352(10) 0.0040(8) 0.0030(10) 0.0147(10)
C4 0.0937(17) 0.0330(10) 0.0445(11) 0.0038(8) -0.0232(11) 0.0027(10)
C5 0.0615(13) 0.0425(11) 0.0582(13) 0.0134(9) -0.0188(10) -0.0094(9)
C6 0.0485(10) 0.0384(9) 0.0408(9) 0.0092(8) -0.0035(8) -0.0035(8)
C7 0.0347(9) 0.0278(8) 0.0356(8) 0.0092(6) 0.0029(7) 0.0008(6)
C8 0.0420(9) 0.0294(8) 0.0352(8) 0.0101(7) 0.0099(7) 0.0040(7)
C9 0.0409(11) 0.0977(18) 0.0812(16) 0.0656(15) -0.0083(10) -0.0107(11)
C10 0.0427(12) 0.132(2) 0.126(2) 0.102(2) -0.0129(13) -0.0205(13)
C11 0.0633(14) 0.0609(13) 0.0794(16) 0.0469(12) 0.0221(12) 0.0042(11)
C12 0.116(2) 0.0862(18) 0.0433(12) 0.0308(12) -0.0025(13) -0.0435(16)
C13 0.0877(17) 0.0849(17) 0.0417(11) 0.0270(11) -0.0108(11) -0.0453(14)
C14 0.0375(9) 0.0289(8) 0.0298(8) 0.0061(6) 0.0034(6) -0.0022(6)
C15 0.0306(8) 0.0285(7) 0.0297(7) 0.0085(6) 0.0008(6) 0.0011(6)
C16 0.0288(8) 0.0271(7) 0.0303(8) 0.0076(6) 0.0015(6) -0.0009(6)
C17 0.0236(7) 0.0306(8) 0.0320(8) 0.0095(6) 0.0011(6) -0.0001(6)
C18 0.0309(8) 0.0294(8) 0.0361(8) 0.0102(6) 0.0087(6) 0.0033(6)
C19 0.0465(9) 0.0267(8) 0.0289(8) 0.0060(6) 0.0075(7) -0.0023(6)
C20 0.0300(8) 0.0309(8) 0.0308(8) 0.0069(6) -0.0012(6) -0.0037(6)
C21 0.0255(7) 0.0294(7) 0.0303(8) 0.0061(6) 0.0040(6) -0.0002(6)
C22 0.0281(8) 0.0315(8) 0.0281(7) 0.0083(6) 0.0033(6) 0.0011(6)
C23 0.0301(8) 0.0337(8) 0.0363(8) 0.0145(7) 0.0097(6) 0.0038(6)
C24 0.0326(8) 0.0305(8) 0.0302(8) 0.0065(6) 0.0056(6) -0.0023(6)
C25 0.0292(8) 0.0376(9) 0.0375(9) 0.0099(7) 0.0051(6) -0.0051(6)
C26 0.0516(11) 0.0382(9) 0.0420(10) 0.0109(8) 0.0092(8) -0.0120(8)
C27 0.0606(12) 0.0370(9) 0.0509(11) 0.0197(8) 0.0171(9) 0.0013(8)
C28 0.0468(11) 0.0550(12) 0.0611(12) 0.0368(10) 0.0094(9) 0.0070(9)
C29 0.0313(9) 0.0539(11) 0.0516(11) 0.0299(9) 0.0056(7) 0.0027(7)
C30 0.0455(10) 0.0610(12) 0.0392(9) 0.0246(9) -0.0036(8) -0.0094(9)
C31 0.0533(11) 0.0428(10) 0.0325(9) 0.0057(7) 0.0111(8) -0.0102(8)
C32 0.0383(9) 0.0380(9) 0.0417(9) 0.0064(7) 0.0146(8) -0.0014(7)

loop_
_atom_type_symbol
_atom_type_description
_atom_type_scat_dispersion_real
_atom_type_scat_dispersion_imag
_atom_type_scat_source
C C 0.0033 0.0016 'International Tables Vol C Tables 4.2.6.8 and 6.1.1.4'
H H 0.0000 0.0000 'International Tables Vol C Tables 4.2.6.8 and 6.1.1.4'
O O 0.0106 0.0060 'International Tables Vol C Tables 4.2.6.8 and 6.1.1.4'

loop_
_geom_angle_atom_site_label_1
_geom_angle_atom_site_label_2
_geom_angle_atom_site_label_3
_geom_angle
_geom_angle_site_symmetry_1
_geom_angle_site_symmetry_3
_geom_angle_publ_flag
C19 O1 C14 83.75(10) . . ?
C6 C1 C2 119.03(16) . . ?
C6 C1 C7 122.88(15) . . ?
C2 C1 C7 118.00(16) . . ?
C3 C2 C1 120.4(2) . . ?
C4 C3 C2 120.3(2) . . ?
C3 C4 C5 120.09(18) . . ?
C4 C5 C6 120.2(2) . . ?
C1 C6 C5 119.88(19) . . ?
O2 C7 C1 119.84(14) . . ?
O2 C7 C16 121.62(14) . . ?
C1 C7 C16 118.50(14) . . ?
C9 C8 C13 117.92(17) . . ?
C9 C8 C14 122.15(16) . . ?
C13 C8 C14 119.85(16) . . ?
C8 C9 C10 120.4(2) . . ?
C11 C10 C9 120.9(2) . . ?
C12 C11 C10 118.9(2) . . ?
C11 C12 C13 120.6(2) . . ?
C8 C13 C12 121.3(2) . . ?
O1 C14 C8 112.55(12) . . ?
O1 C14 C18 91.04(11) . . ?
C8 C14 C18 126.27(14) . . ?
O1 C14 C15 105.33(12) . . ?
C8 C14 C15 122.47(13) . . ?
C18 C14 C15 93.40(12) . . ?
O1 C14 C19 48.12(8) . . ?
C8 C14 C19 155.12(13) . . ?
C18 C14 C19 51.19(9) . . ?
C15 C14 C19 81.37(10) . . ?
C16 C15 C14 100.03(12) . . ?
C16 C15 C20 110.63(12) . . ?
C14 C15 C20 97.39(11) . . ?
C7 C16 C15 116.68(13) . . ?
C7 C16 C17 117.09(13) . . ?
C15 C16 C17 99.65(11) . . ?
C22 C17 C18 111.52(12) . . ?
C22 C17 C16 106.33(12) . . ?
C18 C17 C16 100.68(12) . . ?
C17 C18 C19 114.77(12) . . ?
C17 C18 C14 109.83(12) . . ?
C19 C18 C14 77.61(11) . . ?
O1 C19 C20 103.01(13) . . ?
O1 C19 C18 91.07(11) . . ?
C20 C19 C18 100.65(12) . . ?
O1 C19 C14 48.13(8) . . ?
C20 C19 C14 84.60(10) . . ?
C18 C19 C14 51.20(9) . . ?
C21 C20 C19 110.22(13) . . ?
C21 C20 C15 115.36(12) . . ?
C19 C20 C15 95.76(12) . . ?
C20 C21 C24 114.74(12) . . ?
C20 C21 C22 109.01(12) . . ?
C24 C21 C22 89.98(11) . . ?
C17 C22 C21 110.29(12) . . ?
C17 C22 C23 121.02(12) . . ?
C21 C22 C23 89.55(11) . . ?
C29 C23 C22 117.80(14) . . ?
C29 C23 C24 122.23(13) . . ?
C22 C23 C24 89.38(11) . . ?
C25 C24 C21 115.54(13) . . ?
C25 C24 C23 118.05(13) . . ?
C21 C24 C23 89.42(11) . . ?
C32 C25 C26 107.60(14) . . ?
C32 C25 C24 115.38(13) . . ?
C26 C25 C24 111.08(14) . . ?
C27 C26 C25 124.21(16) . . ?
C26 C27 C28 127.45(17) . . ?
C27 C28 C29 125.20(17) . . ?
C27 C28 C30 120.64(16) . . ?
C29 C28 C30 58.67(12) . . ?
C30 C29 C23 123.77(15) . . ?
C30 C29 C28 62.46(13) . . ?
C23 C29 C28 124.25(16) . . ?
C31 C30 C29 123.09(16) . . ?
C31 C30 C28 120.82(16) . . ?
C29 C30 C28 58.87(12) . . ?
C32 C31 C30 126.98(17) . . ?
C31 C32 C25 125.47(16) . . ?

loop_
_geom_bond_atom_site_label_1
_geom_bond_atom_site_label_2
_geom_bond_distance
_geom_bond_site_symmetry_2
_geom_bond_publ_flag
O1 C19 1.4609(19) . ?
O1 C14 1.4612(18) . ?
O2 C7 1.219(2) . ?
C1 C6 1.391(2) . ?
C1 C2 1.395(2) . ?
C1 C7 1.499(2) . ?
C2 C3 1.383(3) . ?
C3 C4 1.372(3) . ?
C4 C5 1.381(3) . ?
C5 C6 1.393(3) . ?
C7 C16 1.510(2) . ?
C8 C9 1.366(3) . ?
C8 C13 1.370(3) . ?
C8 C14 1.494(2) . ?
C9 C10 1.389(3) . ?
C10 C11 1.368(4) . ?
C11 C12 1.344(3) . ?
C12 C13 1.386(3) . ?
C14 C18 1.556(2) . ?
C14 C15 1.564(2) . ?
C14 C19 1.951(2) . ?
C15 C16 1.530(2) . ?
C15 C20 1.582(2) . ?
C16 C17 1.570(2) . ?
C17 C22 1.535(2) . ?
C17 C18 1.548(2) . ?
C18 C19 1.556(2) . ?
C19 C20 1.531(2) . ?
C20 C21 1.527(2) . ?
C21 C24 1.553(2) . ?
C21 C22 1.555(2) . ?
C22 C23 1.559(2) . ?
C23 C29 1.510(2) . ?
C23 C24 1.565(2) . ?
C24 C25 1.526(2) . ?
C25 C32 1.510(2) . ?
C25 C26 1.511(2) . ?
C26 C27 1.323(3) . ?
C27 C28 1.471(3) . ?
C28 C29 1.510(2) . ?
C28 C30 1.564(3) . ?
C29 C30 1.507(3) . ?
C30 C31 1.463(3) . ?
C31 C32 1.332(3) . ?
